data_4116685
loop_
_publ_author_name
'Atsuyoshi Ohno'
'Yoshiteru Ishikawa'
'Norimasa Yamazaki'
'Mutsuo Okamura'
'Yasushi Kawai'

_publ_section_title
;
 NAD(P)+-NAD(P)H Models. 88. Stereoselection without Steric Effect but
 Controlled by Electronic Effect of a Carbonyl Group: Syn/Anti Reactivity
 Ratio, Kinetic Isotope Effect, and an Electron-Transfer Complex as a
 Reaction Intermediate
;
_journal_name_full 'Journal of the American Chemical Society'
_journal_page_first 1186
_journal_page_last 1192
_journal_paper_doi 10.1021/ja972804t
_journal_volume 120
_journal_year 1998
_chemical_formula_moiety 'C15 H14 N2 O '
_chemical_formula_sum 'C15 H14 N2 O'
_chemical_formula_weight 238.29
_space_group_IT_number 14
_symmetry_cell_setting monoclinic
_symmetry_Int_Tables_number 14
_symmetry_space_group_name_Hall '-P 2ybc'
_symmetry_space_group_name_H-M 'P 1 21/c 1'
_cell_angle_alpha 90
_cell_angle_beta 104.32(1)
_cell_angle_gamma 90
_cell_formula_units_Z 4
_cell_length_a 8.397(1)
_cell_length_b 12.957(1)
_cell_length_c 11.823(2)
_cell_measurement_reflns_used 25
_cell_measurement_temperature 293.2
_cell_measurement_theta_max 40.0
_cell_measurement_theta_min 38.6
_cell_volume 1246.4(3)
_computing_cell_refinement
;
Rigaku/AFC Diffractometer Control (MSC, 1988)
;
_computing_data_collection
;
Rigaku/AFC Diffractometer Control (MSC, 1988)
;
_computing_data_reduction 'teXsan (MSC, 1993)'
_computing_structure_refinement 'teXsan (MSC, 1993)'
_computing_structure_solution SIR92
_diffrn_ambient_temperature 293.2
_diffrn_measurement_device 'Rigaku AFC7R'
_diffrn_measurement_method \w-2\q
_diffrn_orient_matrix_UB_11 -0.10142
_diffrn_orient_matrix_UB_12 -0.01455
_diffrn_orient_matrix_UB_13 0.02723
_diffrn_orient_matrix_UB_21 0.06271
_diffrn_orient_matrix_UB_22 -0.05045
_diffrn_orient_matrix_UB_23 0.05829
_diffrn_orient_matrix_UB_31 0.02984
_diffrn_orient_matrix_UB_32 0.05657
_diffrn_orient_matrix_UB_33 0.05899
_diffrn_radiation_detector 'scintillation counter'
_diffrn_radiation_monochromator 'Ni filter'
_diffrn_radiation_source 'Rigaku rotating anode'
_diffrn_radiation_type 'Cu K\a'
_diffrn_radiation_wavelength 1.5418
_diffrn_reflns_av_R_equivalents 0.0338
_diffrn_reflns_av_sigmaI/netI 0.027
_diffrn_reflns_limit_h_max 9
_diffrn_reflns_limit_h_min 0
_diffrn_reflns_limit_k_max 14
_diffrn_reflns_limit_k_min 0
_diffrn_reflns_limit_l_max 12
_diffrn_reflns_limit_l_min -13
_diffrn_reflns_number 2108
_diffrn_reflns_reduction_process 'Lp corrections applied'
_diffrn_reflns_theta_max 60.06
_diffrn_reflns_theta_min 3.41
_diffrn_standards_decay_% 3.35
_diffrn_standards_interval_count 150
_diffrn_standards_number 3
_exptl_absorpt_coefficient_mu 0.645
_exptl_absorpt_correction_T_max 1.000
_exptl_absorpt_correction_T_min 0.682
_exptl_absorpt_correction_type '\y scans(North,Phillips & Mathews,1968)'
_exptl_crystal_colour colorless
_exptl_crystal_density_diffrn 1.270
_exptl_crystal_description prismatic
_exptl_crystal_F_000 504.00
_exptl_crystal_size_max 0.600
_exptl_crystal_size_mid 0.500
_exptl_crystal_size_min 0.200
_refine_diff_density_max 0.22
_refine_diff_density_min -0.14
_refine_ls_extinction_coef 0.00000
_refine_ls_extinction_method
;
Zachariasen(1967) type 2 gaussian isotropic
;
_refine_ls_goodness_of_fit_all 1.641
_refine_ls_goodness_of_fit_obs 1.631
_refine_ls_hydrogen_treatment refall
_refine_ls_matrix_type full
_refine_ls_number_constraints 0
_refine_ls_number_parameters 220
_refine_ls_number_reflns 1645
_refine_ls_number_restraints 0
_refine_ls_R_factor_all 0.0518
_refine_ls_R_factor_obs 0.0471
_refine_ls_shift/esd_max 0.0000
_refine_ls_shift/esd_mean 0.0000
_refine_ls_structure_factor_coef F
_refine_ls_weighting_details 'w = 1/[\s^2^(Fo) + 0.00160|Fo|^2^]'
_refine_ls_weighting_scheme calc
_refine_ls_wR_factor_all 0.0832
_refine_ls_wR_factor_obs 0.0779
_reflns_number_observed 1645
_reflns_number_total 1962
_reflns_observed_criterion >3.0sigma(I)
_cod_data_source_file ja972804t_1.cif
_cod_data_source_block 11Me-MPA
_cod_depositor_comments
;
The following automatic conversions were performed:

'_refine_ls_weighting_scheme' value 'w = 1/[\s^2^(Fo) +
0.00160|Fo|^2^]' was changed to 'calc'. New tag
'_refine_ls_weighting_details' was created. The value of the new tag
was set to 'w = 1/[\s^2^(Fo) + 0.00160|Fo|^2^]'.

Automatic conversion script
Id: cif_fix_values 3143 2015-03-26 13:38:13Z robertas 
;
_cod_original_cell_volume 1246.3(3)
_cod_original_sg_symbol_H-M 'P 21/c '
_cod_original_formula_sum 'C15 H14 N2 O '
_cod_database_code 4116685

loop_
_symmetry_equiv_pos_as_xyz
'   +x,   +y,   +z'
'   -x,1/2+y,1/2-z'
'   -x,   -y,   -z'
'   +x,1/2-y,1/2+z'

loop_
_atom_site_aniso_label
_atom_site_aniso_U_11
_atom_site_aniso_U_22
_atom_site_aniso_U_33
_atom_site_aniso_U_12
_atom_site_aniso_U_13
_atom_site_aniso_U_23
O(16) 0.0676(9) 0.0710(9) 0.0486(8) -0.0250(7) 0.0061(6) -0.0133(7)
N(1) 0.0581(9) 0.0461(9) 0.068(1) -0.0043(7) 0.0202(8) 0.0051(7)
N(7) 0.0459(9) 0.0454(8) 0.0467(9) -0.0060(6) 0.0140(7) -0.0044(6)
C(2) 0.073(1) 0.053(1) 0.072(1) 0.001(1) 0.024(1) 0.014(1)
C(3) 0.076(1) 0.064(1) 0.063(1) 0.008(1) 0.008(1) 0.018(1)
C(4) 0.054(1) 0.065(1) 0.051(1) 0.0007(10) 0.0009(9) 0.0080(9)
C(5) 0.048(1) 0.0459(10) 0.0413(10) 0.0013(7) 0.0107(8) -0.0011(7)
C(6) 0.0391(9) 0.051(1) 0.044(1) -0.0034(7) 0.0089(8) -0.0036(7)
C(8) 0.053(1) 0.047(1) 0.0389(10) 0.0011(8) 0.0126(8) -0.0050(8)
C(9) 0.051(1) 0.0395(10) 0.0429(10) 0.0046(7) 0.0040(8) -0.0084(7)
C(10) 0.073(1) 0.052(1) 0.049(1) 0.0092(10) 0.001(1) -0.0077(9)
C(11) 0.064(1) 0.063(1) 0.073(2) 0.017(1) -0.008(1) -0.008(1)
C(12) 0.044(1) 0.062(1) 0.097(2) 0.010(1) 0.000(1) -0.011(1)
C(13) 0.045(1) 0.047(1) 0.082(1) 0.0018(8) 0.0134(10) -0.0089(9)
C(14) 0.0430(10) 0.0377(9) 0.053(1) -0.0004(7) 0.0069(8) -0.0070(7)
C(15) 0.0457(10) 0.0394(9) 0.049(1) 0.0004(7) 0.0154(8) -0.0044(7)
C(17) 0.078(2) 0.050(1) 0.067(1) -0.010(1) 0.033(1) -0.001(1)
C(18) 0.052(1) 0.095(2) 0.121(3) 0.009(1) 0.038(2) 0.016(2)

loop_
_atom_site_label
_atom_site_fract_x
_atom_site_fract_y
_atom_site_fract_z
_atom_site_U_iso_or_equiv
_atom_site_thermal_displace_type
_atom_site_calc_flag
_atom_site_occupancy
O16 0.1570(2) 0.7643(1) 0.1683(1) 0.0638(4) Uani d 1.00
N1 0.5057(2) 1.0494(1) 0.2355(2) 0.0567(5) Uani d 1.00
N7 0.2424(2) 0.7983(1) 0.3608(1) 0.0455(4) Uani d 1.00
C2 0.4041(3) 1.1025(2) 0.1514(2) 0.0650(7) Uani d 1.00
C3 0.2468(3) 1.0718(2) 0.0978(2) 0.0689(7) Uani d 1.00
C4 0.1922(3) 0.9810(2) 0.1321(2) 0.0590(6) Uani d 1.00
C5 0.2935(2) 0.9234(1) 0.2210(1) 0.0450(5) Uani d 1.00
C6 0.2261(2) 0.8213(1) 0.2485(2) 0.0448(5) Uani d 1.00
C8 0.3280(2) 0.8690(1) 0.4532(2) 0.0464(5) Uani d 1.00
C9 0.5092(2) 0.8676(1) 0.4617(1) 0.0457(5) Uani d 1.00
C10 0.6172(3) 0.8248(2) 0.5592(2) 0.0603(6) Uani d 1.00
C11 0.7824(3) 0.8218(2) 0.5660(2) 0.0707(7) Uani d 1.00
C12 0.8416(3) 0.8595(2) 0.4760(2) 0.0706(7) Uani d 1.00
C13 0.7380(2) 0.9021(2) 0.3759(2) 0.0584(6) Uani d 1.00
C14 0.5690(2) 0.9080(1) 0.3702(2) 0.0453(5) Uani d 1.00
C15 0.4511(2) 0.9605(1) 0.2719(2) 0.0441(5) Uani d 1.00
C17 0.1900(4) 0.6979(2) 0.3921(2) 0.0625(7) Uani d 1.00
C18 0.8143(4) 0.9379(3) 0.2806(3) 0.087(1) Uani d 1.00
H1 0.454(3) 1.172(3) 0.126(3) 0.100(9) Uiso calc 1.00
H2 0.176(3) 1.122(2) 0.034(2) 0.084(8) Uiso calc 1.00
H3 0.084(4) 0.951(2) 0.096(3) 0.090(8) Uiso calc 1.00
H4 0.280(2) 0.939(2) 0.432(2) 0.049(5) Uiso calc 1.00
H5 0.305(2) 0.848(2) 0.525(2) 0.054(5) Uiso calc 1.00
H6 0.568(3) 0.797(2) 0.622(2) 0.070(7) Uiso calc 1.00
H7 0.869(4) 0.788(2) 0.638(3) 0.095(8) Uiso calc 1.00
H8 0.951(3) 0.854(2) 0.486(2) 0.072(7) Uiso calc 1.00
H9 0.216(4) 0.642(3) 0.348(3) 0.11(1) Uiso calc 1.00
H10 0.273(5) 0.675(3) 0.451(4) 0.12(1) Uiso calc 1.00
H11 0.096(5) 0.697(3) 0.422(4) 0.12(1) Uiso calc 1.00
H12 0.741(5) 0.923(3) 0.197(4) 0.13(1) Uiso calc 1.00
H13 0.912(5) 0.909(3) 0.284(3) 0.11(1) Uiso calc 1.00
H14 0.843(4) 1.010(3) 0.301(3) 0.092(9) Uiso calc 1.00

loop_
_atom_type_symbol
_atom_type_oxidation_number
_atom_type_number_in_cell
_atom_type_scat_dispersion_real
_atom_type_scat_dispersion_imag
_atom_type_scat_source
C 0 60 0.018 0.009
;International Tables for Crystallography
(1992, Vol. C, Tables 4.2.6.8 and 6.1.1.1)
;
H 0 56 0.000 0.000
;International Tables for Crystallography
(1992, Vol. C, Table 6.1.1.2)
;
N 0 8 0.031 0.018
;International Tables for Crystallography
(1992, Vol. C, Tables 4.2.6.8 and 6.1.1.1)
;
O 0 4 0.049 0.032
;International Tables for Crystallography
(1992, Vol. C, Tables 4.2.6.8 and 6.1.1.1)
;

loop_
_geom_angle_atom_site_label_1
_geom_angle_atom_site_label_2
_geom_angle_atom_site_label_3
_geom_angle
_geom_angle_site_symmetry_1
_geom_angle_site_symmetry_2
_geom_angle_site_symmetry_3
_geom_angle_publ_flag
C(2) N(1) C(15) 118.3(2) 1_555 1_555 1_555 no
C(6) N(7) C(8) 120.8(1) 1_555 1_555 1_555 no
C(6) N(7) C(17) 119.5(2) 1_555 1_555 1_555 no
C(8) N(7) C(17) 119.5(2) 1_555 1_555 1_555 no
N(1) C(2) C(3) 124.1(2) 1_555 1_555 1_555 no
N(1) C(2) H(1) 114(1) 1_555 1_555 1_555 no
C(3) C(2) H(1) 120(1) 1_555 1_555 1_555 no
C(2) C(3) C(4) 117.9(2) 1_555 1_555 1_555 no
C(2) C(3) H(2) 117(1) 1_555 1_555 1_555 no
C(4) C(3) H(2) 124(1) 1_555 1_555 1_555 no
C(3) C(4) C(5) 120.0(2) 1_555 1_555 1_555 no
C(3) C(4) H(3) 123(1) 1_555 1_555 1_555 no
C(5) C(4) H(3) 116(1) 1_555 1_555 1_555 no
C(4) C(5) C(6) 116.2(2) 1_555 1_555 1_555 no
C(4) C(5) C(15) 118.6(2) 1_555 1_555 1_555 no
C(6) C(5) C(15) 125.1(2) 1_555 1_555 1_555 no
O(16) C(6) N(7) 123.1(2) 1_555 1_555 1_555 no
O(16) C(6) C(5) 119.5(2) 1_555 1_555 1_555 no
N(7) C(6) C(5) 117.4(1) 1_555 1_555 1_555 no
N(7) C(8) C(9) 110.2(1) 1_555 1_555 1_555 no
N(7) C(8) H(4) 106(1) 1_555 1_555 1_555 no
N(7) C(8) H(5) 108(1) 1_555 1_555 1_555 no
C(9) C(8) H(4) 111(1) 1_555 1_555 1_555 no
C(9) C(8) H(5) 111(1) 1_555 1_555 1_555 no
H(4) C(8) H(5) 108(1) 1_555 1_555 1_555 no
C(8) C(9) C(10) 120.2(2) 1_555 1_555 1_555 no
C(8) C(9) C(14) 119.6(2) 1_555 1_555 1_555 no
C(10) C(9) C(14) 120.2(2) 1_555 1_555 1_555 no
C(9) C(10) C(11) 120.1(2) 1_555 1_555 1_555 no
C(9) C(10) H(6) 116(1) 1_555 1_555 1_555 no
C(11) C(10) H(6) 123(1) 1_555 1_555 1_555 no
C(10) C(11) C(12) 120.1(2) 1_555 1_555 1_555 no
C(10) C(11) H(7) 122(1) 1_555 1_555 1_555 no
C(12) C(11) H(7) 117(1) 1_555 1_555 1_555 no
C(11) C(12) C(13) 121.9(2) 1_555 1_555 1_555 no
C(11) C(12) H(8) 114(1) 1_555 1_555 1_555 no
C(13) C(12) H(8) 123(1) 1_555 1_555 1_555 no
C(12) C(13) C(14) 118.2(2) 1_555 1_555 1_555 no
C(12) C(13) C(18) 117.8(2) 1_555 1_555 1_555 no
C(14) C(13) C(18) 124.0(2) 1_555 1_555 1_555 no
C(9) C(14) C(13) 119.5(2) 1_555 1_555 1_555 no
C(9) C(14) C(15) 118.4(2) 1_555 1_555 1_555 no
C(13) C(14) C(15) 122.1(2) 1_555 1_555 1_555 no
N(1) C(15) C(5) 121.1(2) 1_555 1_555 1_555 no
N(1) C(15) C(14) 115.2(1) 1_555 1_555 1_555 no
C(5) C(15) C(14) 123.8(2) 1_555 1_555 1_555 no
N(7) C(17) H(9) 114(2) 1_555 1_555 1_555 no
N(7) C(17) H(10) 105(2) 1_555 1_555 1_555 no
N(7) C(17) H(11) 116(2) 1_555 1_555 1_555 no
H(9) C(17) H(10) 86(3) 1_555 1_555 1_555 no
H(9) C(17) H(11) 121(2) 1_555 1_555 1_555 no
H(10) C(17) H(11) 105(3) 1_555 1_555 1_555 no
C(13) C(18) H(12) 113(2) 1_555 1_555 1_555 no
C(13) C(18) H(13) 113(2) 1_555 1_555 1_555 no
C(13) C(18) H(14) 103(1) 1_555 1_555 1_555 no
H(12) C(18) H(13) 106(3) 1_555 1_555 1_555 no
H(12) C(18) H(14) 117(2) 1_555 1_555 1_555 no
H(13) C(18) H(14) 102(2) 1_555 1_555 1_555 no

loop_
_geom_bond_atom_site_label_1
_geom_bond_atom_site_label_2
_geom_bond_distance
_geom_bond_site_symmetry_1
_geom_bond_site_symmetry_2
_geom_bond_publ_flag
O(16) C(6) 1.228(2) 1_555 1_555 no
N(1) C(2) 1.331(3) 1_555 1_555 no
N(1) C(15) 1.349(2) 1_555 1_555 no
N(7) C(6) 1.334(2) 1_555 1_555 no
N(7) C(8) 1.469(2) 1_555 1_555 no
N(7) C(17) 1.451(3) 1_555 1_555 no
C(2) C(3) 1.374(3) 1_555 1_555 no
C(2) H(1) 1.07(3) 1_555 1_555 no
C(3) C(4) 1.361(3) 1_555 1_555 no
C(3) H(2) 1.06(3) 1_555 1_555 no
C(4) C(5) 1.393(3) 1_555 1_555 no
C(4) H(3) 0.98(3) 1_555 1_555 no
C(5) C(6) 1.506(3) 1_555 1_555 no
C(5) C(15) 1.397(3) 1_555 1_555 no
C(8) C(9) 1.500(3) 1_555 1_555 no
C(8) H(4) 1.00(2) 1_555 1_555 no
C(8) H(5) 0.96(2) 1_555 1_555 no
C(9) C(10) 1.393(3) 1_555 1_555 no
C(9) C(14) 1.403(3) 1_555 1_555 no
C(10) C(11) 1.370(3) 1_555 1_555 no
C(10) H(6) 1.00(3) 1_555 1_555 no
C(11) C(12) 1.371(4) 1_555 1_555 no
C(11) H(7) 1.07(3) 1_555 1_555 no
C(12) C(13) 1.397(3) 1_555 1_555 no
C(12) H(8) 0.90(3) 1_555 1_555 no
C(13) C(14) 1.406(3) 1_555 1_555 no
C(13) C(18) 1.501(4) 1_555 1_555 no
C(14) C(15) 1.490(3) 1_555 1_555 no
C(17) H(9) 0.95(4) 1_555 1_555 no
C(17) H(10) 0.91(4) 1_555 1_555 no
C(17) H(11) 0.94(4) 1_555 1_555 no
C(18) H(12) 1.04(4) 1_555 1_555 no
C(18) H(13) 0.89(4) 1_555 1_555 no
C(18) H(14) 0.98(3) 1_555 1_555 no
